data_4328968
loop_
_publ_author_name
'U. Aydemir'
'C. Candolfi'
'A. Ormeci'
'H. Borrmann'
'U. Burkhardt'
'Y. Oztan'
'N. Oeschler'
'M. Baitinger'
'F. Steglich'
'Yu. Grin'

_publ_contact_author_address
;
Max-Planck-Institut f\"ur Chemische Physik fester Stoffe
N\"othnitzer Str. 40
D-01187 Dresden
Germany
;
_publ_contact_author_email grin@cpfs.mpg.de
_publ_contact_author_fax 49(351)46464000
_publ_contact_author_name 'Yuri Grin'
_publ_contact_author_phone 49(351)46464249
_publ_section_title
;
 Synthesis, Crystal Structure, and Physical Properties of the Type-I
 Clathrate Ba8-\dNix( )ySi46-x-y
;
_journal_name_full 'Inorganic Chemistry'
_journal_page_first 4730
_journal_page_last 4741
_journal_paper_doi 10.1021/ic2027626
_journal_volume 51
_journal_year 2012
_chemical_compound_source 'Prepared by annealing at 1000 # degree C'
_chemical_formula_analytical 'Ba8.00(2) Ni3.17(1) Si43.03(2)'
_chemical_formula_sum 'Ba8 Ni3.2 Si42.4'
_chemical_formula_weight 2477.25
_chemical_melting_point 1373
_space_group_IT_number 223
_symmetry_cell_setting cubic
_symmetry_Int_Tables_number 223
_symmetry_space_group_name_Hall '-P 4n 2 3'
_symmetry_space_group_name_H-M 'P m -3 n'
_cell_angle_alpha 90
_cell_angle_beta 90
_cell_angle_gamma 90
_cell_formula_units_Z 1
_cell_length_a 10.2922(1)
_cell_length_b 10.2922(1)
_cell_length_c 10.2922(1)
_cell_measurement_radiation CuK\a1
_cell_measurement_reflns_used 66
_cell_measurement_temperature 295(2)
_cell_measurement_theta_max 50
_cell_measurement_theta_min 1.5
_cell_measurement_wavelength 1.540598
_cell_volume 1090.246(18)
_computing_cell_refinement WinCSD
_computing_data_collection 'CrystalClear (Rigaku Inc. 2005)'
_computing_data_reduction 'CrystalClear (Rigaku Inc. 2005)'
_computing_publication_material
;
Akselrud, L.G., Zavalii, P.Y., Grin, Yu.N.,                                    
Pecharsky, V.K., Baumgartner, B., W\"olfel, E.
(1993) Materials Science Forum, v.133-136, 335-340  
;
_computing_structure_refinement WinCSD
_computing_structure_solution WinCSD
_diffrn_ambient_temperature 295(2)
_diffrn_detector_area_resol_mean 10.000
_diffrn_measured_fraction_theta_full 0.998
_diffrn_measured_fraction_theta_max 0.998
_diffrn_measurement_device_type 'RIGAKU Spider'
_diffrn_measurement_method omega-scans
_diffrn_radiation_monochromator 'multilayer optics'
_diffrn_radiation_probe x-ray
_diffrn_radiation_type AgK\a
_diffrn_radiation_wavelength 0.56087
_diffrn_reflns_av_R_equivalents 0.0333
_diffrn_reflns_av_sigmaI/netI 0.0180
_diffrn_reflns_limit_h_max 15
_diffrn_reflns_limit_h_min -3
_diffrn_reflns_limit_k_max 17
_diffrn_reflns_limit_k_min -17
_diffrn_reflns_limit_l_max 18
_diffrn_reflns_limit_l_min -17
_diffrn_reflns_number 7263
_diffrn_reflns_theta_full 30.11
_diffrn_reflns_theta_max 30.11
_diffrn_reflns_theta_min 3.12
_diffrn_source 'micro-focus rotating anode'
_exptl_absorpt_coefficient_mu 5.01
_exptl_absorpt_correction_T_max 1.0000
_exptl_absorpt_correction_T_min 0.8565
_exptl_absorpt_correction_type multi-scan
_exptl_crystal_colour metallic-grey
_exptl_crystal_density_diffrn 3.7764
_exptl_crystal_description plate
_exptl_crystal_F_000 1131
_exptl_crystal_size_max 0.040
_exptl_crystal_size_mid 0.010
_exptl_crystal_size_min 0.010
_refine_ls_extinction_coef 0.0000
_refine_ls_extinction_method
;
gaussian isotropic
P.J. Becker, P. Coppens, Acta Crystallogr. A 30 (1974) 129-153
;
_refine_ls_goodness_of_fit_ref 1.70
_refine_ls_matrix_type full
_refine_ls_number_parameters 33
_refine_ls_number_reflns 503
_refine_ls_R_factor_all 0.0451
_refine_ls_R_factor_gt 0.0233
_refine_ls_structure_factor_coef F
_refine_ls_weighting_scheme unit
_refine_ls_wR_factor_all 0.1081
_refine_ls_wR_factor_ref 0.0387
_reflns_number_total 4417
_reflns_threshold_expression 'F~o~ > 4\s(F~o~)'
_cod_data_source_file ic2027626_si_003.cif
_cod_data_source_block global
_cod_original_cell_volume 1090.24(3)
_cod_original_formula_sum 'Ba8.0 Ni3.2 Si42.4'
_cod_database_code 4328968

loop_
_symmetry_equiv_pos_as_xyz
' x, y, z'
' z, x, y'
' y, z, x'
' x, y, -z'
' z, x, -y'
' y, z, -x'
'-x, y, z'
'-z, x, y'
'-y, z, x'
'-x, y, -z'
'-z, x, -y'
'-y, z, -x'
' 1/2+y, 1/2+x, 1/2+z'
' 1/2+x, 1/2+z, 1/2+y'
' 1/2+z, 1/2+y, 1/2+x'
' 1/2+y, 1/2+x, 1/2-z'
' 1/2+x, 1/2+z, 1/2-y'
' 1/2+z, 1/2+y, 1/2-x'
' 1/2+y, 1/2-x, 1/2+z'
' 1/2+x, 1/2-z, 1/2+y'
' 1/2+z, 1/2-y, 1/2+x'
' 1/2+y, 1/2-x, 1/2-z'
' 1/2+x, 1/2-z, 1/2-y'
' 1/2+z, 1/2-y, 1/2-x'
'-x, -y, -z'
'-z, -x, -y'
'-y, -z, -x'
'-x, -y, z'
'-z, -x, y'
'-y, -z, x'
' x, -y, -z'
' z, -x, -y'
' y, -z, -x'
' x, -y, z'
' z, -x, y'
' y, -z, x'
' 1/2-y, 1/2-x, 1/2-z'
' 1/2-x, 1/2-z, 1/2-y'
' 1/2-z, 1/2-y, 1/2-x'
' 1/2-y, 1/2-x, 1/2+z'
' 1/2-x, 1/2-z, 1/2+y'
' 1/2-z, 1/2-y, 1/2+x'
' 1/2-y, 1/2+x, 1/2-z'
' 1/2-x, 1/2+z, 1/2-y'
' 1/2-z, 1/2+y, 1/2-x'
' 1/2-y, 1/2+x, 1/2+z'
' 1/2-x, 1/2+z, 1/2+y'
' 1/2-z, 1/2+y, 1/2+x'

loop_
_atom_site_aniso_label
_atom_site_aniso_U_11
_atom_site_aniso_U_22
_atom_site_aniso_U_33
_atom_site_aniso_U_12
_atom_site_aniso_U_13
_atom_site_aniso_U_23
Ba1 0.00899(9) 0.00899(9) 0.00899(9) 0.0 0.0 0.0
Ba2 0.0019(2) 0.0118(10) 0.0315(10) 0.0027(5) 0.0 0.0
Ni1 0.0079(5) 0.0069(3) 0.0069(3) 0.0 0.0 0.0
Si2 0.0080(1) 0.0080(1) 0.0080(1) -0.0006(2) -0.0006(2) -0.0006(2)
Si31 0.0082(7) 0.0069(7) 0.0037(7) 0.0 0.0 -0.0025(6)
Si32 0.0073(5) 0.0066(5) 0.0082(5) 0.0 0.0 -0.0001(4)

loop_
_atom_site_label
_atom_site_fract_x
_atom_site_fract_y
_atom_site_fract_z
_atom_site_thermal_displace_type
_atom_site_U_iso_or_equiv
_atom_site_symmetry_multiplicity
_atom_site_type_symbol
_atom_site_occupancy
Ba1 0 0 0 Uani 0.00899(5) 2 Ba 1.0
Ba2 0.24105(7) 0.51441(7) 0 Uani 0.0151(5) 24 Ba 0.25
Ni1 0.25 0 0.5 Uani 0.0073(2) 6 Ni 0.5333
Si1 0.25 0 0.5 Uani 0.0073(2) 6 Si 0.404(7)
Si2 0.18434(5) 0.18434 0.18434 Uani 0.00796(8) 16 Si 1.0
Si31 0 0.3067(2) 0.1122(2) Uani 0.0063(4) 24 Si 0.405(3)
Si32 0 0.3151(2) 0.1281(2) Uani 0.0074(3) 24 Si 0.533
Si33 0 0.327(2) 0.132(2) Uiso 0.7(2) 24 Si 0.063(3)

loop_
_atom_type_symbol
_atom_type_description
_atom_type_number_in_cell
_atom_type_scat_dispersion_real
_atom_type_scat_dispersion_imag
_atom_type_scat_source
Ba Ba 8.00 -.646 1.510 International_Tables_Vol_IV_Table_2.3.1
Ni Ni 2.60 .318 .728 International_Tables_Vol_IV_Table_2.3.1
Si Si 43.30 .053 .044 International_Tables_Vol_IV_Table_2.3.1

loop_
_geom_angle_atom_site_label_1
_geom_angle_atom_site_label_2
_geom_angle_atom_site_label_3
_geom_angle
_geom_angle_site_symmetry_1
_geom_angle_site_symmetry_3
_geom_angle_publ_flag
Si32 Ni1 Si32 113.21(5) 2_555 5_556 yes
Si32 Ni1 Si32 107.63(5) 2_555 39_555 yes
Si32 Ni1 Si32 107.63(5) 2_555 45_545 yes
Si32 Ni1 Si31 111.13(5) 2_555 5_556 yes
Si32 Ni1 Si31 108.63(5) 2_555 39_555 yes
Si32 Ni1 Si31 108.63(5) 2_555 45_545 yes
Si32 Ni1 Si32 107.63(5) 5_556 39_555 yes
Si32 Ni1 Si32 107.63(5) 5_556 45_545 yes
Si32 Ni1 Si31 111.13(5) 5_556 2_555 yes
Si32 Ni1 Si31 108.63(5) 5_556 39_555 yes
Si32 Ni1 Si31 108.63(5) 5_556 45_545 yes
Si32 Ni1 Si32 113.21(5) 39_555 45_545 yes
Si32 Ni1 Si31 108.63(5) 39_555 2_555 yes
Si32 Ni1 Si31 108.63(5) 39_555 5_556 yes
Si32 Ni1 Si31 111.13(5) 39_555 45_545 yes
Si32 Ni1 Si31 108.63(5) 45_545 2_555 yes
Si32 Ni1 Si31 108.63(5) 45_545 5_556 yes
Si32 Ni1 Si31 111.13(5) 45_545 39_555 yes
Si31 Ni1 Si31 109.05(6) 2_555 5_556 yes
Si31 Ni1 Si31 109.68(6) 2_555 39_555 yes
Si31 Ni1 Si31 109.68(6) 2_555 45_545 yes
Si31 Ni1 Si31 109.68(6) 5_556 39_555 yes
Si31 Ni1 Si31 109.68(6) 5_556 45_545 yes
Si31 Ni1 Si31 109.05(6) 39_555 45_545 yes
Si2 Si2 Si31 109.43(5) 37_555 . yes
Si2 Si2 Si31 109.43(5) 37_555 2_555 yes
Si2 Si2 Si31 109.43(5) 37_555 3_555 yes
Si2 Si2 Si32 105.78(4) 37_555 . yes
Si2 Si2 Si32 105.78(4) 37_555 2_555 yes
Si2 Si2 Si32 105.78(4) 37_555 3_555 yes
Si31 Si2 Si31 109.51(6) . 2_555 yes
Si31 Si2 Si31 109.51(6) . 3_555 yes
Si31 Si2 Si32 113.52(6) . 2_555 yes
Si31 Si2 Si32 109.06(6) . 3_555 yes
Si31 Si2 Si31 109.51(6) 2_555 3_555 yes
Si31 Si2 Si32 109.06(6) 2_555 . yes
Si31 Si2 Si32 113.52(6) 2_555 3_555 yes
Si31 Si2 Si32 113.52(6) 3_555 . yes
Si31 Si2 Si32 109.06(6) 3_555 2_555 yes
Si32 Si2 Si32 112.90(5) . 2_555 yes
Si32 Si2 Si32 112.90(5) . 3_555 yes
Si32 Si2 Si32 112.90(5) 2_555 3_555 yes
Si31 Si31 Si2 108.05(8) 4_555 . yes
Si31 Si31 Si2 108.05(8) 4_555 7_555 yes
Si31 Si31 Ni1 125.48(8) 4_555 3_555 yes
Si2 Si31 Si2 104.77(7) . 7_555 yes
Si2 Si31 Ni1 104.38(6) . 3_555 yes
Si2 Si31 Si32 109.15(7) . 4_555 yes
Si2 Si31 Ni1 104.38(6) 7_555 3_555 yes
Si2 Si31 Si32 109.15(7) 7_555 4_555 yes
Ni1 Si31 Si32 123.46(7) 3_555 4_555 yes
Ni1 Si32 Si2 109.64(6) 3_555 . yes
Ni1 Si32 Si2 109.64(6) 3_555 7_555 yes
Ni1 Si32 Si31 125.41(7) 3_555 4_555 yes
Ni1 Si32 Si32 123.39(6) 3_555 4_555 yes
Si2 Si32 Si2 104.64(6) . 7_555 yes
Si2 Si32 Si31 102.79(6) . 4_555 yes
Si2 Si32 Si32 103.96(6) . 4_555 yes
Si2 Si32 Si32 122.36(5) . 16_455 yes
Si2 Si32 Si32 73.54(4) . 37_555 yes
Si2 Si32 Si31 102.79(6) 7_555 4_555 yes
Si2 Si32 Si32 103.96(6) 7_555 4_555 yes
Si2 Si32 Si32 73.54(4) 7_555 16_455 yes
Si2 Si32 Si32 122.36(5) 7_555 37_555 yes

loop_
_geom_bond_atom_site_label_1
_geom_bond_atom_site_label_2
_geom_bond_distance
_geom_bond_site_symmetry_2
_geom_bond_publ_flag
Ba1 Si2 3.2862(6) . yes
Ba1 Si2 3.2862(6) 4_555 yes
Ba1 Si2 3.2862(6) 7_555 yes
Ba1 Si2 3.2862(6) 10_555 yes
Ba1 Si2 3.2862(6) 25_555 yes
Ba1 Si2 3.2862(6) 28_555 yes
Ba1 Si2 3.2862(6) 31_555 yes
Ba1 Si2 3.2862(6) 34_555 yes
Ba1 Si31 3.361(2) . yes
Ba1 Si31 3.361(2) 2_555 yes
Ba1 Si31 3.361(2) 3_555 yes
Ba1 Si31 3.361(2) 4_555 yes
Ba1 Si31 3.361(2) 5_555 yes
Ba1 Si31 3.361(2) 8_555 yes
Ba1 Si31 3.361(2) 9_555 yes
Ba1 Si31 3.361(2) 11_555 yes
Ba1 Si31 3.361(2) 25_555 yes
Ba1 Si31 3.361(2) 27_555 yes
Ba1 Si31 3.361(2) 28_555 yes
Ba1 Si31 3.361(2) 33_555 yes
Ba1 Si32 3.502(2) . yes
Ba1 Si32 3.502(2) 2_555 yes
Ba1 Si32 3.502(2) 3_555 yes
Ba1 Si32 3.502(2) 4_555 yes
Ba1 Si32 3.502(2) 5_555 yes
Ba1 Si32 3.502(2) 8_555 yes
Ba1 Si32 3.502(2) 9_555 yes
Ba1 Si32 3.502(2) 11_555 yes
Ba1 Si32 3.502(2) 25_555 yes
Ba1 Si32 3.502(2) 27_555 yes
Ba1 Si32 3.502(2) 28_555 yes
Ba1 Si32 3.502(2) 33_555 yes
Ba1 Si33 3.639(13) . yes
Ba1 Si33 3.639(13) 2_555 yes
Ba1 Si33 3.639(13) 3_555 yes
Ba1 Si33 3.639(13) 4_555 yes
Ba1 Si33 3.639(13) 5_555 yes
Ba1 Si33 3.639(13) 8_555 yes
Ba1 Si33 3.639(13) 9_555 yes
Ba1 Si33 3.639(13) 11_555 yes
Ba1 Si33 3.639(13) 25_555 yes
Ba1 Si33 3.639(13) 27_555 yes
Ba1 Si33 3.639(13) 28_555 yes
Ba1 Si33 3.639(13) 33_555 yes
Ba2 Si33 3.264(9) 25_565 yes
Ba2 Si33 3.264(9) 28_565 yes
Ba2 Si31 3.298(2) 25_565 yes
Ba2 Si31 3.298(2) 28_565 yes
Ba2 Si32 3.312(1) 25_565 yes
Ba2 Si32 3.312(1) 28_565 yes
Ba2 Si33 3.421(9) . yes
Ba2 Si33 3.421(9) 4_555 yes
Ba2 Si33 3.424(8) 14_554 yes
Ba2 Si33 3.424(8) 17_555 yes
Ba2 Si31 3.473(2) . yes
Ba2 Si31 3.473(2) 4_555 yes
Ba2 Si31 3.475(1) 14_554 yes
Ba2 Si31 3.475(1) 17_555 yes
Ba2 Si32 3.477(1) 14_554 yes
Ba2 Si32 3.477(1) 17_555 yes
Ba2 Si32 3.479(1) . yes
Ba2 Si32 3.479(1) 4_555 yes
Ba2 Si33 3.540(9) 20_554 yes
Ba2 Si33 3.540(9) 23_555 yes
Ba2 Si31 3.572(1) 20_554 yes
Ba2 Si31 3.572(1) 23_555 yes
Ba2 Ni1 3.5774(5) 3_555 yes
Ba2 Ni1 3.5774(5) 6_555 yes
Ba2 Si32 3.588(1) 20_554 yes
Ba2 Si32 3.588(1) 23_555 yes
Ba2 Ni1 3.6031(8) 13_554 yes
Ba2 Si2 3.6815(9) 31_565 yes
Ba2 Si2 3.6815(9) 34_565 yes
Ba2 Si33 3.742(13) 33_565 yes
Ba2 Si32 3.757(2) 33_565 yes
Ba2 Si2 3.7687(7) 43_555 yes
Ba2 Si2 3.7687(7) 46_554 yes
Ba2 Ni1 3.8091(8) 2_555 yes
Ba2 Si33 3.851(13) 37_555 yes
Ba2 Si33 3.851(13) 40_554 yes
Ba2 Si32 3.874(2) 37_555 yes
Ba2 Si32 3.874(2) 40_554 yes
Ba2 Si31 3.901(2) 33_565 yes
Ba2 Si2 3.9152(7) 37_555 yes
Ba2 Si2 3.9152(7) 40_554 yes
Ba2 Si2 3.9346(9) . yes
Ba2 Si2 3.9346(9) 4_555 yes
Ba2 Si31 4.024(2) 37_555 yes
Ba2 Si31 4.024(2) 40_554 yes
Ba2 Si33 4.031(13) 3_555 yes
Ba2 Si32 4.048(2) 3_555 yes
Ba2 Si31 4.194(2) 3_555 yes
Ni1 Si33 2.146(13) 2_555 yes
Ni1 Si33 2.146(13) 5_556 yes
Ni1 Si33 2.146(13) 39_555 yes
Ni1 Si33 2.146(13) 45_545 yes
Ni1 Si32 2.279(2) 2_555 yes
Ni1 Si32 2.279(2) 5_556 yes
Ni1 Si32 2.279(2) 39_555 yes
Ni1 Si32 2.279(2) 45_545 yes
Si1 Si31 2.443(2) 2_555 yes
Si1 Si31 2.443(2) 5_556 yes
Si1 Si31 2.443(2) 39_555 yes
Si1 Si31 2.443(2) 45_545 yes
Si2 Si2 2.3409(8) 37_555 yes
Si2 Si31 2.395(1) . yes
Si2 Si31 2.395(1) 2_555 yes
Si2 Si31 2.395(1) 3_555 yes
Si2 Si32 2.397(1) . yes
Si2 Si32 2.397(1) 2_555 yes
Si2 Si32 2.397(1) 3_555 yes
Si2 Si33 2.463(8) . yes
Si2 Si33 2.463(8) 2_555 yes
Si2 Si33 2.463(8) 3_555 yes
Si31 Si31 2.311(3) 4_555 yes
Si31 Si32 2.476(2) 4_555 yes
Si31 Si33 2.528(13) 4_555 yes
Si32 Si32 2.638(2) 4_555 yes
Si32 Si33 2.685(13) 4_555 yes
Si32 Si33 3.582(11) 16_455 yes
Si32 Si33 3.582(11) 37_555 yes
Si32 Si33 3.675(13) 28_565 yes
Si32 Si32 3.678(2) 16_455 yes
Si32 Si32 3.678(2) 37_555 yes
Si33 Si33 2.73(2) 4_555 yes
Si33 Si33 3.48(2) 16_455 yes
Si33 Si33 3.48(2) 37_555 yes
Si33 Si33 3.54(2) 28_565 yes
